data_2022894
loop_
_publ_author_name
'Rajendrakumar, Satyasree'
'Surampudi Venkata Sai Durga, Anuja'
'Balasubramanian, Sridhar'

_publ_section_title
;
 Strategic synthon approach in obtaining cocrystals and cocrystal
 polymorphs of a high-Z&#x2032; system deferiprone -- an anti-thalassemia
 drug
;
_journal_coeditor_code LO5093
_journal_issue 6
_journal_name_full 'Acta Crystallographica Section B Structural Science, Crystal Engineering and Materials'
_journal_page_first 946
_journal_page_last 964
_journal_paper_doi 10.1107/S205252062100980X
_journal_volume 77
_journal_year 2021
_chemical_formula_moiety '2(C7 H9 N O2), C6 H6 O2'
_chemical_formula_sum 'C20 H24 N2 O6'
_chemical_formula_weight 388.41
_chemical_name_common 'bis(Deferiprone) Resorcinol (2:1)'
_space_group_crystal_system monoclinic
_space_group_IT_number 14
_space_group_name_Hall '-P 2yn'
_space_group_name_H-M_alt 'P 1 21/n 1'
_atom_sites_solution_hydrogens mixed
_audit_creation_method SHELXL-2018/3
_cell_angle_alpha 90
_cell_angle_beta 100.6076(7)
_cell_angle_gamma 90
_cell_formula_units_Z 4
_cell_length_a 11.71471(15)
_cell_length_b 7.32566(10)
_cell_length_c 22.0867(3)
_cell_measurement_reflns_used 7177
_cell_measurement_temperature 100(2)
_cell_measurement_theta_max 30.49
_cell_measurement_theta_min 2.63
_cell_volume 1863.04(4)
_computing_cell_refinement '<i>SAINT</i> (Bruker, 2016)'
_computing_data_collection '<i>APEX3</i> (Bruker, 2016)'
_computing_data_reduction 'Bruker SAINT'
_computing_molecular_graphics 'DIAMOND (Brandenburg & Putz, 2005)'
_computing_publication_material 'Bruker SHELXTL'
_computing_structure_refinement 'SHELXL-2018/3 (Sheldrick, 2018)'
_computing_structure_solution '<i>SHELXT</i> (Sheldrick, 2015)'
_diffrn_ambient_temperature 100(2)
_diffrn_measured_fraction_theta_full 0.999
_diffrn_measured_fraction_theta_max 0.994
_diffrn_measurement_device_type 'Bruker D8 QUEST PHOTON-100'
_diffrn_measurement_method '\w and \f'
_diffrn_radiation_type MoK\a
_diffrn_radiation_wavelength 0.71073
_diffrn_reflns_av_R_equivalents 0.0511
_diffrn_reflns_av_unetI/netI 0.0674
_diffrn_reflns_Laue_measured_fraction_full 0.999
_diffrn_reflns_Laue_measured_fraction_max 0.994
_diffrn_reflns_limit_h_max 16
_diffrn_reflns_limit_h_min -15
_diffrn_reflns_limit_k_max 10
_diffrn_reflns_limit_k_min -10
_diffrn_reflns_limit_l_max 31
_diffrn_reflns_limit_l_min -31
_diffrn_reflns_number 16659
_diffrn_reflns_point_group_measured_fraction_full 0.999
_diffrn_reflns_point_group_measured_fraction_max 0.994
_diffrn_reflns_theta_full 25.242
_diffrn_reflns_theta_max 30.515
_diffrn_reflns_theta_min 2.149
_diffrn_source microfocus
_exptl_absorpt_coefficient_mu 0.103
_exptl_absorpt_correction_T_max 0.7461
_exptl_absorpt_correction_T_min 0.5702
_exptl_absorpt_correction_type multi-scan
_exptl_absorpt_process_details 'SADABS, Bruker, 2016'
_exptl_crystal_colour colorless
_exptl_crystal_density_diffrn 1.385
_exptl_crystal_description block
_exptl_crystal_F_000 824
_exptl_crystal_size_max 0.360
_exptl_crystal_size_mid 0.280
_exptl_crystal_size_min 0.180
_refine_diff_density_max 0.353
_refine_diff_density_min -0.396
_refine_diff_density_rms 0.070
_refine_ls_extinction_method none
_refine_ls_goodness_of_fit_ref 1.021
_refine_ls_hydrogen_treatment mixed
_refine_ls_matrix_type full
_refine_ls_number_parameters 273
_refine_ls_number_reflns 5665
_refine_ls_number_restraints 0
_refine_ls_restrained_S_all 1.021
_refine_ls_R_factor_all 0.0855
_refine_ls_R_factor_gt 0.0540
_refine_ls_shift/su_max 0.001
_refine_ls_shift/su_mean 0.000
_refine_ls_structure_factor_coef Fsqd
_refine_ls_weighting_details 'w=1/[\s^2^(Fo^2^)+(0.0401P)^2^+1.3362P] where P=(Fo^2^+2Fc^2^)/3'
_refine_ls_weighting_scheme calc
_refine_ls_wR_factor_gt 0.1161
_refine_ls_wR_factor_ref 0.1316
_reflns_Friedel_coverage 0.000
_reflns_number_gt 4023
_reflns_number_total 5665
_reflns_threshold_expression 'I > 2\s(I)'
_cod_data_source_file lo5093sup1.cif
_cod_data_source_block KA951_0mdef-res_2_1
_cod_original_sg_symbol_H-M 'P 21/n'
_cod_database_code 2022894
_shelx_shelxl_version_number 2018/3
_shelx_space_group_comment
;
The symmetry employed for this shelxl refinement is uniquely defined
by the following loop, which should always be used as a source of
symmetry information in preference to the above space-group names.
They are only intended as comments.
;
_shelx_estimated_absorpt_t_min 0.964
_shelx_estimated_absorpt_t_max 0.982

loop_
_space_group_symop_operation_xyz
'x, y, z'
'-x+1/2, y+1/2, -z+1/2'
'-x, -y, -z'
'x-1/2, -y-1/2, z-1/2'

loop_
_atom_site_label
_atom_site_type_symbol
_atom_site_fract_x
_atom_site_fract_y
_atom_site_fract_z
_atom_site_U_iso_or_equiv
_atom_site_adp_type
_atom_site_occupancy
_atom_site_site_symmetry_order
_atom_site_calc_flag
_atom_site_refinement_flags_posn
_atom_site_refinement_flags_adp
_atom_site_refinement_flags_occupancy
_atom_site_disorder_assembly
_atom_site_disorder_group
C1A C 0.00048(13) 0.7409(2) 0.79773(7) 0.0136(3) Uani 1 1 d . . . . .
C2A C 0.02881(12) 0.7559(2) 0.74009(7) 0.0125(3) Uani 1 1 d . . . . .
C3A C 0.13876(13) 0.6954(2) 0.72806(7) 0.0126(3) Uani 1 1 d . . . . .
C4A C 0.21768(13) 0.6298(2) 0.77945(7) 0.0149(3) Uani 1 1 d . . . . .
H4A H 0.292429 0.589378 0.774412 0.018 Uiso 1 1 calc R U . . .
C5A C 0.18797(13) 0.6235(2) 0.83641(7) 0.0162(3) Uani 1 1 d . . . . .
H5A H 0.242986 0.579842 0.870381 0.019 Uiso 1 1 calc R U . . .
C6A C 0.05466(15) 0.6591(2) 0.90774(7) 0.0196(3) Uani 1 1 d . . . . .
H6A H 0.000468 0.557440 0.908146 0.029 Uiso 1 1 calc R U . . .
H6B H 0.018974 0.772256 0.918922 0.029 Uiso 1 1 calc R U . . .
H6C H 0.126136 0.635299 0.937474 0.029 Uiso 1 1 calc R U . . .
C7A C -0.11812(14) 0.7897(2) 0.80881(7) 0.0186(3) Uani 1 1 d . . . . .
H7A H -0.169401 0.814112 0.769332 0.028 Uiso 1 1 calc R U . . .
H7B H -0.113139 0.898787 0.834833 0.028 Uiso 1 1 calc R U . . .
H7C H -0.149443 0.687982 0.829518 0.028 Uiso 1 1 calc R U . . .
N1A N 0.08235(11) 0.67786(18) 0.84561(6) 0.0138(3) Uani 1 1 d . . . . .
O1A O -0.05101(10) 0.82944(17) 0.69425(5) 0.0186(3) Uani 1 1 d . . . . .
H1O H -0.039(2) 0.801(3) 0.6575(12) 0.046(7) Uiso 1 1 d . . . . .
O2A O 0.16024(9) 0.70137(16) 0.67308(5) 0.0153(2) Uani 1 1 d . . . . .
C1B C 0.10296(13) 0.7833(2) 0.46944(7) 0.0132(3) Uani 1 1 d . . . . .
C2B C 0.05680(13) 0.8045(2) 0.52196(7) 0.0118(3) Uani 1 1 d . . . . .
C3B C -0.05645(12) 0.7385(2) 0.52614(7) 0.0116(3) Uani 1 1 d . . . . .
C4B C -0.11969(13) 0.6579(2) 0.47199(7) 0.0130(3) Uani 1 1 d . . . . .
H4B H -0.195888 0.612945 0.471623 0.016 Uiso 1 1 calc R U . . .
C5B C -0.07202(13) 0.6442(2) 0.42039(7) 0.0138(3) Uani 1 1 d . . . . .
H5B H -0.116342 0.590157 0.384528 0.017 Uiso 1 1 calc R U . . .
C6B C 0.08152(16) 0.6835(2) 0.36112(8) 0.0210(4) Uani 1 1 d . . . . .
H6D H 0.023032 0.623332 0.330086 0.032 Uiso 1 1 calc R U . . .
H6E H 0.152148 0.608886 0.369076 0.032 Uiso 1 1 calc R U . . .
H6F H 0.099681 0.803789 0.345985 0.032 Uiso 1 1 calc R U . . .
C7B C 0.22516(14) 0.8381(2) 0.46654(8) 0.0200(3) Uani 1 1 d . . . . .
H7D H 0.224097 0.937097 0.436599 0.030 Uiso 1 1 calc R U . . .
H7E H 0.266981 0.733083 0.453876 0.030 Uiso 1 1 calc R U . . .
H7F H 0.264275 0.879915 0.507242 0.030 Uiso 1 1 calc R U . . .
N1B N 0.03605(11) 0.70498(18) 0.41845(6) 0.0135(3) Uani 1 1 d . . . . .
O1B O 0.12117(9) 0.89164(16) 0.57104(5) 0.0160(2) Uani 1 1 d . . . . .
H2O H 0.118(2) 0.837(3) 0.6070(12) 0.044(7) Uiso 1 1 d . . . . .
O2B O -0.09658(9) 0.75194(16) 0.57650(5) 0.0148(2) Uani 1 1 d . . . . .
C8 C 0.43028(13) 0.6596(2) 0.62482(7) 0.0132(3) Uani 1 1 d . . . . .
C9 C 0.49976(13) 0.6426(2) 0.58025(7) 0.0140(3) Uani 1 1 d . . . . .
H9 H 0.468191 0.593785 0.540871 0.017 Uiso 1 1 calc R U . . .
C10 C 0.61549(13) 0.6972(2) 0.59351(7) 0.0132(3) Uani 1 1 d . . . . .
C11 C 0.66151(13) 0.7753(2) 0.65022(7) 0.0145(3) Uani 1 1 d . . . . .
H11 H 0.740060 0.814780 0.659066 0.017 Uiso 1 1 calc R U . . .
C12 C 0.59007(13) 0.7942(2) 0.69370(7) 0.0150(3) Uani 1 1 d . . . . .
H12 H 0.620756 0.847754 0.732450 0.018 Uiso 1 1 calc R U . . .
C13 C 0.47511(13) 0.7369(2) 0.68191(7) 0.0144(3) Uani 1 1 d . . . . .
H13 H 0.427811 0.750170 0.712255 0.017 Uiso 1 1 calc R U . . .
O3 O 0.31994(9) 0.59454(17) 0.61019(5) 0.0184(3) Uani 1 1 d . . . . .
H3O H 0.278(2) 0.631(4) 0.6371(12) 0.049(7) Uiso 1 1 d . . . . .
O4 O 0.68062(10) 0.66889(17) 0.54920(5) 0.0192(3) Uani 1 1 d . . . . .
H4O H 0.754(2) 0.702(3) 0.5626(10) 0.030(6) Uiso 1 1 d . . . . .

loop_
_atom_site_aniso_label
_atom_site_aniso_U_11
_atom_site_aniso_U_22
_atom_site_aniso_U_33
_atom_site_aniso_U_23
_atom_site_aniso_U_13
_atom_site_aniso_U_12
C1A 0.0123(7) 0.0151(7) 0.0130(7) -0.0021(6) 0.0012(5) 0.0002(6)
C2A 0.0099(7) 0.0144(7) 0.0125(7) -0.0015(5) 0.0003(5) 0.0011(5)
C3A 0.0114(7) 0.0117(7) 0.0146(7) -0.0009(5) 0.0020(5) -0.0019(5)
C4A 0.0101(7) 0.0160(7) 0.0183(8) 0.0015(6) 0.0014(5) 0.0013(6)
C5A 0.0148(7) 0.0152(7) 0.0167(7) 0.0027(6) -0.0022(6) 0.0007(6)
C6A 0.0268(9) 0.0219(8) 0.0106(7) 0.0016(6) 0.0049(6) 0.0001(7)
C7A 0.0156(7) 0.0270(9) 0.0140(7) -0.0032(6) 0.0050(6) 0.0018(7)
N1A 0.0151(6) 0.0150(6) 0.0110(6) 0.0005(5) 0.0019(5) -0.0012(5)
O1A 0.0138(5) 0.0311(7) 0.0103(5) -0.0012(5) 0.0006(4) 0.0092(5)
O2A 0.0128(5) 0.0211(6) 0.0126(5) -0.0001(4) 0.0045(4) 0.0013(4)
C1B 0.0118(7) 0.0124(7) 0.0158(7) 0.0028(6) 0.0037(5) -0.0003(5)
C2B 0.0118(7) 0.0103(7) 0.0129(7) 0.0000(5) 0.0011(5) -0.0002(5)
C3B 0.0102(6) 0.0120(7) 0.0128(7) 0.0011(5) 0.0024(5) 0.0021(5)
C4B 0.0113(7) 0.0136(7) 0.0140(7) -0.0002(6) 0.0024(5) -0.0014(5)
C5B 0.0145(7) 0.0137(7) 0.0132(7) -0.0005(6) 0.0024(5) -0.0007(6)
C6B 0.0253(9) 0.0252(9) 0.0158(8) -0.0024(6) 0.0123(6) -0.0027(7)
C7B 0.0138(7) 0.0244(9) 0.0235(8) 0.0023(7) 0.0081(6) -0.0026(6)
N1B 0.0156(6) 0.0136(6) 0.0130(6) -0.0004(5) 0.0069(5) -0.0004(5)
O1B 0.0153(5) 0.0186(6) 0.0128(5) -0.0003(4) -0.0005(4) -0.0054(4)
O2B 0.0128(5) 0.0226(6) 0.0097(5) -0.0014(4) 0.0035(4) 0.0000(4)
C8 0.0095(7) 0.0135(7) 0.0171(7) -0.0004(6) 0.0033(5) -0.0002(5)
C9 0.0125(7) 0.0168(7) 0.0126(7) -0.0023(6) 0.0023(5) 0.0003(6)
C10 0.0132(7) 0.0159(7) 0.0119(7) 0.0008(6) 0.0059(5) 0.0009(6)
C11 0.0104(7) 0.0178(8) 0.0156(7) -0.0001(6) 0.0035(5) -0.0019(6)
C12 0.0140(7) 0.0190(8) 0.0120(7) -0.0031(6) 0.0026(5) -0.0015(6)
C13 0.0133(7) 0.0179(8) 0.0135(7) -0.0019(6) 0.0066(5) -0.0003(6)
O3 0.0089(5) 0.0253(6) 0.0221(6) -0.0083(5) 0.0059(4) -0.0032(5)
O4 0.0110(5) 0.0328(7) 0.0156(5) -0.0048(5) 0.0072(4) -0.0026(5)

loop_
_atom_type_symbol
_atom_type_description
_atom_type_scat_dispersion_real
_atom_type_scat_dispersion_imag
_atom_type_scat_source
C C 0.0033 0.0016 'International Tables Vol C Tables 4.2.6.8 and 6.1.1.4'
H H 0.0000 0.0000 'International Tables Vol C Tables 4.2.6.8 and 6.1.1.4'
N N 0.0061 0.0033 'International Tables Vol C Tables 4.2.6.8 and 6.1.1.4'
O O 0.0106 0.0060 'International Tables Vol C Tables 4.2.6.8 and 6.1.1.4'

loop_
_geom_angle_atom_site_label_1
_geom_angle_atom_site_label_2
_geom_angle_atom_site_label_3
_geom_angle
_geom_angle_site_symmetry_1
_geom_angle_site_symmetry_3
_geom_angle_publ_flag
N1A C1A C2A 119.10(13) . . ?
N1A C1A C7A 119.53(13) . . ?
C2A C1A C7A 121.37(14) . . ?
O1A C2A C1A 118.08(13) . . ?
O1A C2A C3A 120.27(13) . . ?
C1A C2A C3A 121.64(14) . . ?
O2A C3A C4A 123.97(14) . . ?
O2A C3A C2A 120.25(13) . . ?
C4A C3A C2A 115.77(13) . . ?
C5A C4A C3A 120.82(14) . . ?
C5A C4A H4A 119.6 . . ?
C3A C4A H4A 119.6 . . ?
N1A C5A C4A 121.63(14) . . ?
N1A C5A H5A 119.2 . . ?
C4A C5A H5A 119.2 . . ?
N1A C6A H6A 109.5 . . ?
N1A C6A H6B 109.5 . . ?
H6A C6A H6B 109.5 . . ?
N1A C6A H6C 109.5 . . ?
H6A C6A H6C 109.5 . . ?
H6B C6A H6C 109.5 . . ?
C1A C7A H7A 109.5 . . ?
C1A C7A H7B 109.5 . . ?
H7A C7A H7B 109.5 . . ?
C1A C7A H7C 109.5 . . ?
H7A C7A H7C 109.5 . . ?
H7B C7A H7C 109.5 . . ?
C5A N1A C1A 120.92(13) . . ?
C5A N1A C6A 118.53(13) . . ?
C1A N1A C6A 120.48(13) . . ?
C2A O1A H1O 113.2(16) . . ?
N1B C1B C2B 119.00(13) . . ?
N1B C1B C7B 118.82(13) . . ?
C2B C1B C7B 122.16(14) . . ?
O1B C2B C1B 118.59(13) . . ?
O1B C2B C3B 119.45(13) . . ?
C1B C2B C3B 121.96(14) . . ?
O2B C3B C4B 122.97(13) . . ?
O2B C3B C2B 121.32(13) . . ?
C4B C3B C2B 115.71(13) . . ?
C5B C4B C3B 120.43(14) . . ?
C5B C4B H4B 119.8 . . ?
C3B C4B H4B 119.8 . . ?
N1B C5B C4B 122.25(14) . . ?
N1B C5B H5B 118.9 . . ?
C4B C5B H5B 118.9 . . ?
N1B C6B H6D 109.5 . . ?
N1B C6B H6E 109.5 . . ?
H6D C6B H6E 109.5 . . ?
N1B C6B H6F 109.5 . . ?
H6D C6B H6F 109.5 . . ?
H6E C6B H6F 109.5 . . ?
C1B C7B H7D 109.5 . . ?
C1B C7B H7E 109.5 . . ?
H7D C7B H7E 109.5 . . ?
C1B C7B H7F 109.5 . . ?
H7D C7B H7F 109.5 . . ?
H7E C7B H7F 109.5 . . ?
C5B N1B C1B 120.57(13) . . ?
C5B N1B C6B 118.85(13) . . ?
C1B N1B C6B 120.57(13) . . ?
C2B O1B H2O 112.9(16) . . ?
O3 C8 C9 117.01(14) . . ?
O3 C8 C13 122.74(13) . . ?
C9 C8 C13 120.24(14) . . ?
C10 C9 C8 119.90(14) . . ?
C10 C9 H9 120.0 . . ?
C8 C9 H9 120.0 . . ?
O4 C10 C9 117.22(13) . . ?
O4 C10 C11 122.23(14) . . ?
C9 C10 C11 120.55(13) . . ?
C12 C11 C10 118.63(14) . . ?
C12 C11 H11 120.7 . . ?
C10 C11 H11 120.7 . . ?
C13 C12 C11 121.73(14) . . ?
C13 C12 H12 119.1 . . ?
C11 C12 H12 119.1 . . ?
C12 C13 C8 118.91(13) . . ?
C12 C13 H13 120.5 . . ?
C8 C13 H13 120.5 . . ?
C8 O3 H3O 111.2(17) . . ?
C10 O4 H4O 110.7(13) . . ?

loop_
_geom_bond_atom_site_label_1
_geom_bond_atom_site_label_2
_geom_bond_distance
_geom_bond_site_symmetry_2
_geom_bond_publ_flag
C1A N1A 1.3705(19) . ?
C1A C2A 1.378(2) . ?
C1A C7A 1.498(2) . ?
C2A O1A 1.3570(18) . ?
C2A C3A 1.433(2) . ?
C3A O2A 1.2852(18) . ?
C3A C4A 1.410(2) . ?
C4A C5A 1.367(2) . ?
C4A H4A 0.9500 . ?
C5A N1A 1.350(2) . ?
C5A H5A 0.9500 . ?
C6A N1A 1.4734(19) . ?
C6A H6A 0.9800 . ?
C6A H6B 0.9800 . ?
C6A H6C 0.9800 . ?
C7A H7A 0.9800 . ?
C7A H7B 0.9800 . ?
C7A H7C 0.9800 . ?
O1A H1O 0.87(3) . ?
C1B N1B 1.374(2) . ?
C1B C2B 1.376(2) . ?
C1B C7B 1.499(2) . ?
C2B O1B 1.3603(18) . ?
C2B C3B 1.431(2) . ?
C3B O2B 1.2886(17) . ?
C3B C4B 1.415(2) . ?
C4B C5B 1.362(2) . ?
C4B H4B 0.9500 . ?
C5B N1B 1.3500(19) . ?
C5B H5B 0.9500 . ?
C6B N1B 1.4697(19) . ?
C6B H6D 0.9800 . ?
C6B H6E 0.9800 . ?
C6B H6F 0.9800 . ?
C7B H7D 0.9800 . ?
C7B H7E 0.9800 . ?
C7B H7F 0.9800 . ?
O1B H2O 0.90(2) . ?
C8 O3 1.3596(18) . ?
C8 C9 1.394(2) . ?
C8 C13 1.394(2) . ?
C9 C10 1.392(2) . ?
C9 H9 0.9500 . ?
C10 O4 1.3630(17) . ?
C10 C11 1.392(2) . ?
C11 C12 1.392(2) . ?
C11 H11 0.9500 . ?
C12 C13 1.389(2) . ?
C12 H12 0.9500 . ?
C13 H13 0.9500 . ?
O3 H3O 0.88(3) . ?
O4 H4O 0.89(2) . ?

loop_
_geom_hbond_atom_site_label_D
_geom_hbond_atom_site_label_H
_geom_hbond_atom_site_label_A
_geom_hbond_distance_DH
_geom_hbond_distance_HA
_geom_hbond_distance_DA
_geom_hbond_angle_DHA
_geom_hbond_site_symmetry_A
_geom_hbond_publ_flag
O1A H1O O2B 0.87(3) 1.83(3) 2.6191(15) 150(2) . yes
O1B H2O O2A 0.90(2) 1.76(3) 2.6177(16) 160(2) . yes
O3 H3O O2A 0.88(3) 1.79(3) 2.6457(15) 164(2) . yes
O4 H4O O2B 0.89(2) 1.76(2) 2.6394(16) 170(2) 1_655 yes
C5A H5A O1B 0.95 2.31 3.2218(19) 159.9 2_546 yes
C4B H4B O3 0.95 2.59 3.2632(19) 127.9 3_566 yes
C4B H4B O4 0.95 2.47 3.1393(18) 127.3 1_455 yes
C5B H5B O2A 0.95 2.49 3.3098(19) 144.4 3_566 yes
C11 H11 O1A 0.95 2.43 3.3524(19) 163.7 1_655 yes

loop_
_geom_torsion_atom_site_label_1
_geom_torsion_atom_site_label_2
_geom_torsion_atom_site_label_3
_geom_torsion_atom_site_label_4
_geom_torsion
_geom_torsion_site_symmetry_1
_geom_torsion_site_symmetry_2
_geom_torsion_site_symmetry_3
_geom_torsion_site_symmetry_4
_geom_torsion_publ_flag
N1A C1A C2A O1A -175.89(14) . . . . ?
C7A C1A C2A O1A 5.0(2) . . . . ?
N1A C1A C2A C3A 4.4(2) . . . . ?
C7A C1A C2A C3A -174.76(15) . . . . ?
O1A C2A C3A O2A -3.7(2) . . . . ?
C1A C2A C3A O2A 176.01(14) . . . . ?
O1A C2A C3A C4A 176.86(14) . . . . ?
C1A C2A C3A C4A -3.4(2) . . . . ?
O2A C3A C4A C5A -178.50(15) . . . . ?
C2A C3A C4A C5A 0.9(2) . . . . ?
C3A C4A C5A N1A 0.6(2) . . . . ?
C4A C5A N1A C1A 0.3(2) . . . . ?
C4A C5A N1A C6A 177.19(15) . . . . ?
C2A C1A N1A C5A -2.8(2) . . . . ?
C7A C1A N1A C5A 176.39(15) . . . . ?
C2A C1A N1A C6A -179.61(14) . . . . ?
C7A C1A N1A C6A -0.5(2) . . . . ?
N1B C1B C2B O1B -176.25(13) . . . . ?
C7B C1B C2B O1B 5.5(2) . . . . ?
N1B C1B C2B C3B 3.5(2) . . . . ?
C7B C1B C2B C3B -174.80(14) . . . . ?
O1B C2B C3B O2B -3.5(2) . . . . ?
C1B C2B C3B O2B 176.85(14) . . . . ?
O1B C2B C3B C4B 176.90(13) . . . . ?
C1B C2B C3B C4B -2.8(2) . . . . ?
O2B C3B C4B C5B -178.76(14) . . . . ?
C2B C3B C4B C5B 0.9(2) . . . . ?
C3B C4B C5B N1B 0.3(2) . . . . ?
C4B C5B N1B C1B 0.3(2) . . . . ?
C4B C5B N1B C6B 179.39(15) . . . . ?
C2B C1B N1B C5B -2.1(2) . . . . ?
C7B C1B N1B C5B 176.18(14) . . . . ?
C2B C1B N1B C6B 178.76(14) . . . . ?
C7B C1B N1B C6B -2.9(2) . . . . ?
O3 C8 C9 C10 -176.45(14) . . . . ?
C13 C8 C9 C10 2.2(2) . . . . ?
C8 C9 C10 O4 176.84(14) . . . . ?
C8 C9 C10 C11 -2.4(2) . . . . ?
O4 C10 C11 C12 -178.02(15) . . . . ?
C9 C10 C11 C12 1.2(2) . . . . ?
C10 C11 C12 C13 0.2(2) . . . . ?
C11 C12 C13 C8 -0.4(2) . . . . ?
O3 C8 C13 C12 177.80(15) . . . . ?
C9 C8 C13 C12 -0.8(2) . . . . ?

_cod_database_fobs_code 2022894
